data_4020676
loop_
_publ_author_name
'Yoriko Sonoda'
'Yuji Kawanishi'
'Seiji Tsuzuki'
'Midori Goto'

_publ_section_title
;
 Crystalline-State Z,E-Photoisomerization of a Series of
 (Z,E,Z)-1,6-Diphenylhexa-1,3,5-triene 4,4'-Dicarboxylic
 Acid Dialkyl Esters. Chain Length Effects on
 the Crystal Structure and Photoreactivity
;
_journal_name_full 'Journal of Organic Chemistry'
_journal_page_first 9755
_journal_page_last 9763
_journal_paper_doi 10.1021/jo051137g
_journal_volume 70
_journal_year 2005
_chemical_formula_sum 'C26 H28 O4'
_chemical_formula_weight 404.48
_space_group_IT_number 14
_symmetry_cell_setting monoclinic
_symmetry_space_group_name_Hall '-P 2ybc'
_symmetry_space_group_name_H-M 'P 1 21/c 1'
_cell_angle_alpha 90.00
_cell_angle_beta 94.459(2)
_cell_angle_gamma 90.00
_cell_formula_units_Z 2
_cell_length_a 19.630(3)
_cell_length_b 4.6867(6)
_cell_length_c 12.0309(16)
_cell_measurement_temperature 183(2)
_cell_volume 1103.5(3)
_diffrn_ambient_temperature 183(2)
_exptl_crystal_density_diffrn 1.217
_cod_depositor_comments
;
The following automatic conversions were performed:
'_symmetry_cell_setting' value 'Monoclinic' changed to 'monoclinic'
according to '/home/saulius/struct/CIF-dictionaries/cif_core.dic'
dictionary named 'cif_core.dic' version 2.4.1 from 2010-06-29.

Automatic conversion script
Id: cif_fix_enum 1527 2010-12-29 10:47:43Z saulius 
;
_cod_original_sg_symbol_H-M 'P 21/c'
_cod_database_code 4020676

loop_
_symmetry_equiv_pos_as_xyz
'x, y, z'
'-x, y+1/2, -z+1/2'
'-x, -y, -z'
'x, -y-1/2, z-1/2'

loop_
_atom_site_label
_atom_site_type_symbol
_atom_site_fract_x
_atom_site_fract_y
_atom_site_fract_z
_atom_site_U_iso_or_equiv
_atom_site_adp_type
_atom_site_occupancy
_atom_site_symmetry_multiplicity
_atom_site_calc_flag
_atom_site_refinement_flags
_atom_site_disorder_assembly
_atom_site_disorder_group
C1 C 0.47600(7) 1.0154(3) 0.45769(11) 0.0326(3) Uani 1 1 d . . .
H1 H 0.4432 0.8674 0.4449 0.039 Uiso 1 1 calc R . .
C2 C 0.47126(7) 1.2609(3) 0.38490(10) 0.0340(3) Uani 1 1 d . . .
H2 H 0.5048 1.4045 0.4002 0.041 Uiso 1 1 calc R . .
C3 C 0.42546(7) 1.3121(3) 0.29828(11) 0.0358(3) Uani 1 1 d . . .
H3 H 0.4312 1.4851 0.2589 0.043 Uiso 1 1 calc R . .
C4 C 0.36756(7) 1.1320(3) 0.25728(10) 0.0316(3) Uani 1 1 d . . .
C5 C 0.32448(7) 0.9949(3) 0.32726(10) 0.0351(3) Uani 1 1 d . . .
H5 H 0.3310 1.0230 0.4056 0.042 Uiso 1 1 calc R . .
C6 C 0.27261(7) 0.8192(3) 0.28431(10) 0.0350(3) Uani 1 1 d . . .
H6 H 0.2438 0.7280 0.3333 0.042 Uiso 1 1 calc R . .
C7 C 0.26203(7) 0.7740(3) 0.16984(10) 0.0324(3) Uani 1 1 d . . .
C8 C 0.30293(7) 0.9186(3) 0.09920(10) 0.0345(3) Uani 1 1 d . . .
H8 H 0.2955 0.8941 0.0208 0.041 Uiso 1 1 calc R . .
C9 C 0.35412(7) 1.0967(3) 0.14193(10) 0.0342(3) Uani 1 1 d . . .
H9 H 0.3808 1.1976 0.0924 0.041 Uiso 1 1 calc R . .
C10 C 0.20703(7) 0.5740(3) 0.12874(11) 0.0374(3) Uani 1 1 d . . .
C11 C 0.15659(8) 0.3336(4) -0.03221(12) 0.0445(4) Uani 1 1 d . . .
H11A H 0.1433 0.1932 0.0237 0.053 Uiso 1 1 calc R . .
H11B H 0.1759 0.2275 -0.0936 0.053 Uiso 1 1 calc R . .
C12 C 0.09476(9) 0.4953(4) -0.07705(16) 0.0551(5) Uani 1 1 d . . .
H12A H 0.1084 0.6422 -0.1301 0.066 Uiso 1 1 calc R . .
H12B H 0.0741 0.5937 -0.0150 0.066 Uiso 1 1 calc R . .
C13 C 0.04225(10) 0.2980(5) -0.13577(16) 0.0662(5) Uani 1 1 d . . .
H13A H 0.0623 0.2034 -0.1981 0.099 Uiso 1 1 calc R . .
H13B H 0.0023 0.4093 -0.1640 0.099 Uiso 1 1 calc R . .
H13C H 0.0282 0.1540 -0.0831 0.099 Uiso 1 1 calc R . .
O1 O 0.16695(6) 0.4671(3) 0.18647(9) 0.0588(4) Uani 1 1 d . . .
O2 O 0.20815(5) 0.5244(2) 0.01917(8) 0.0424(3) Uani 1 1 d . . .

loop_
_atom_site_aniso_label
_atom_site_aniso_U_11
_atom_site_aniso_U_22
_atom_site_aniso_U_33
_atom_site_aniso_U_23
_atom_site_aniso_U_13
_atom_site_aniso_U_12
C1 0.0372(7) 0.0281(7) 0.0328(6) -0.0083(5) 0.0049(5) -0.0019(5)
C2 0.0390(7) 0.0292(7) 0.0343(6) -0.0067(6) 0.0056(5) -0.0036(6)
C3 0.0464(8) 0.0286(7) 0.0333(7) 0.0003(5) 0.0081(6) -0.0015(6)
C4 0.0378(7) 0.0282(6) 0.0290(6) 0.0002(5) 0.0038(5) 0.0047(6)
C5 0.0426(8) 0.0408(8) 0.0223(6) -0.0014(5) 0.0047(5) 0.0008(6)
C6 0.0400(7) 0.0410(8) 0.0247(6) 0.0026(5) 0.0068(5) -0.0021(6)
C7 0.0367(7) 0.0343(7) 0.0260(6) 0.0004(5) 0.0022(5) 0.0044(6)
C8 0.0421(8) 0.0396(8) 0.0219(6) 0.0015(5) 0.0030(5) 0.0047(6)
C9 0.0411(7) 0.0356(7) 0.0267(6) 0.0052(5) 0.0067(5) 0.0035(6)
C10 0.0417(8) 0.0421(8) 0.0283(6) 0.0006(6) 0.0018(5) 0.0006(6)
C11 0.0490(9) 0.0451(9) 0.0382(7) -0.0082(7) -0.0042(6) -0.0014(7)
C12 0.0540(10) 0.0541(11) 0.0557(10) -0.0028(8) -0.0060(8) 0.0086(8)
C13 0.0492(10) 0.0775(14) 0.0691(12) -0.0076(10) -0.0137(9) 0.0069(10)
O1 0.0606(8) 0.0784(9) 0.0381(6) -0.0031(6) 0.0082(5) -0.0278(6)
O2 0.0499(6) 0.0484(6) 0.0285(5) -0.0057(4) -0.0002(4) -0.0061(5)

loop_
_geom_bond_atom_site_label_1
_geom_bond_atom_site_label_2
_geom_bond_distance
_geom_bond_site_symmetry_2
_geom_bond_publ_flag
C1 C1 1.340(3) 3_676 ?
C1 C2 1.444(2) . ?
C1 H1 0.9500 . ?
C2 C3 1.344(2) . ?
C2 H2 0.9500 . ?
C3 C4 1.4697(19) . ?
C3 H3 0.9500 . ?
C4 C5 1.3956(19) . ?
C4 C9 1.4021(17) . ?
C5 C6 1.378(2) . ?
C5 H5 0.9500 . ?
C6 C7 1.3929(17) . ?
C6 H6 0.9500 . ?
C7 C8 1.3898(19) . ?
C7 C10 1.485(2) . ?
C8 C9 1.375(2) . ?
C8 H8 0.9500 . ?
C9 H9 0.9500 . ?
C10 O1 1.1990(17) . ?
C10 O2 1.3404(16) . ?
C11 O2 1.4524(18) . ?
C11 C12 1.496(2) . ?
C11 H11A 0.9900 . ?
C11 H11B 0.9900 . ?
C12 C13 1.518(3) . ?
C12 H12A 0.9900 . ?
C12 H12B 0.9900 . ?
C13 H13A 0.9800 . ?
C13 H13B 0.9800 . ?
C13 H13C 0.9800 . ?
